data_4074390
loop_
_publ_author_name
'Pi, Chengfu'
'Zhang, Zhengxing'
'Liu, Ruiting'
'Weng, Linhong'
'Chen, Zhenxia'
'Zhou, Xigeng'

_publ_section_title
;
 Synthesis, Structural Characterization, and Reactivity of Lanthanide
 Complexes Containing a New Methylene-Bridged Indenyl&#x2212;Pyrrolyl
 Dianionic Ligand
;
_journal_issue 21
_journal_name_full Organometallics
_journal_page_first 5165
_journal_paper_doi 10.1021/om060610t
_journal_volume 25
_journal_year 2006
_chemical_formula_sum 'C36 H42 N2 O4 Yb2'
_chemical_formula_weight 912.80
_chemical_name_systematic
; 
 ? 
;
_space_group_IT_number 18
_symmetry_cell_setting orthorhombic
_symmetry_space_group_name_Hall 'P 2 2ab'
_symmetry_space_group_name_H-M 'P 21 21 2'
_atom_sites_solution_hydrogens geom
_atom_sites_solution_primary direct
_atom_sites_solution_secondary difmap
_audit_creation_method SHELXL-97
_cell_angle_alpha 90.00
_cell_angle_beta 90.00
_cell_angle_gamma 90.00
_cell_formula_units_Z 2
_cell_length_a 13.822(5)
_cell_length_b 18.293(6)
_cell_length_c 7.949(3)
_cell_measurement_reflns_used 926
_cell_measurement_temperature 293(2)
_cell_measurement_theta_max 20.698
_cell_measurement_theta_min 2.670
_cell_volume 2009.9(12)
_computing_cell_refinement 'Bruker SMART'
_computing_data_collection 'Bruker SMART'
_computing_data_reduction 'Bruker SHELXTL'
_computing_molecular_graphics 'Bruker SHELXTL'
_computing_publication_material 'Bruker SHELXTL'
_computing_structure_refinement 'SHELXL-97 (Sheldrick, 1997)'
_computing_structure_solution 'SHELXS-97 (Sheldrick, 1990)'
_diffrn_ambient_temperature 293(2)
_diffrn_measured_fraction_theta_full 0.997
_diffrn_measured_fraction_theta_max 0.997
_diffrn_measurement_device_type 'CCD area detector'
_diffrn_measurement_method 'phi and omega scans'
_diffrn_radiation_monochromator graphite
_diffrn_radiation_source 'fine-focus sealed tube'
_diffrn_radiation_type MoK\a
_diffrn_radiation_wavelength 0.71073
_diffrn_reflns_av_R_equivalents 0.0417
_diffrn_reflns_av_sigmaI/netI 0.0565
_diffrn_reflns_limit_h_max 13
_diffrn_reflns_limit_h_min -16
_diffrn_reflns_limit_k_max 21
_diffrn_reflns_limit_k_min -20
_diffrn_reflns_limit_l_max 9
_diffrn_reflns_limit_l_min -9
_diffrn_reflns_number 8408
_diffrn_reflns_theta_full 25.01
_diffrn_reflns_theta_max 25.01
_diffrn_reflns_theta_min 1.85
_diffrn_standards_decay_% 5.53
_exptl_absorpt_coefficient_mu 4.658
_exptl_absorpt_correction_T_max 0.8005
_exptl_absorpt_correction_T_min 0.3355
_exptl_absorpt_correction_type none
_exptl_absorpt_process_details sadabs
_exptl_crystal_density_diffrn 1.508
_exptl_crystal_density_method 'not measured'
_exptl_crystal_F_000 888
_exptl_crystal_size_max 0.30
_exptl_crystal_size_mid 0.05
_exptl_crystal_size_min 0.05
_refine_diff_density_max 1.460
_refine_diff_density_min -0.599
_refine_diff_density_rms 0.185
_refine_ls_abs_structure_details 'Flack H D (1983), Acta Cryst. A39, 876-881'
_refine_ls_abs_structure_Flack 0.53(4)
_refine_ls_extinction_method none
_refine_ls_goodness_of_fit_ref 1.066
_refine_ls_hydrogen_treatment mixed
_refine_ls_matrix_type full
_refine_ls_number_parameters 199
_refine_ls_number_reflns 3529
_refine_ls_number_restraints 0
_refine_ls_restrained_S_all 1.066
_refine_ls_R_factor_all 0.0727
_refine_ls_R_factor_gt 0.0516
_refine_ls_shift/su_max 0.001
_refine_ls_shift/su_mean 0.000
_refine_ls_structure_factor_coef Fsqd
_refine_ls_weighting_details 'calc w=1/[\s^2^(Fo^2^)+(0.0823P)^2^+3.2106P] where P=(Fo^2^+2Fc^2^)/3'
_refine_ls_weighting_scheme calc
_refine_ls_wR_factor_gt 0.1347
_refine_ls_wR_factor_ref 0.1458
_reflns_number_gt 2786
_reflns_number_total 3529
_reflns_threshold_expression >2sigma(I)
_cod_data_source_file om060610tsi20060706_023227.cif
_cod_data_source_block f41220b
_cod_depositor_comments
;
The following automatic conversions were performed:

'_symmetry_cell_setting' value 'Orthorhombic' changed to
'orthorhombic' according to
/home/saulius/struct/CIF-dictionaries/cif_core.dic dictionary named
'cif_core.dic' version 2.4.1 from 2010-06-29.

Automatic conversion script
Id: cif_fix_values 1715 2011-07-08 13:25:40Z adriana 
;
_cod_original_cell_volume 2010.0(12)
_cod_original_sg_symbol_H-M P2(1)2(1)2
_cod_database_code 4074390

loop_
_symmetry_equiv_pos_as_xyz
'x, y, z'
'-x, -y, z'
'-x+1/2, y+1/2, -z'
'x+1/2, -y+1/2, -z'

loop_
_atom_site_label
_atom_site_type_symbol
_atom_site_fract_x
_atom_site_fract_y
_atom_site_fract_z
_atom_site_U_iso_or_equiv
_atom_site_adp_type
_atom_site_occupancy
_atom_site_symmetry_multiplicity
_atom_site_calc_flag
_atom_site_refinement_flags
Yb1 Yb 0.03443(4) 0.38915(3) 0.23296(6) 0.0523(2) Uani 1 1 d .
N1 N 0.1107(9) 0.5078(6) 0.1753(13) 0.054(3) Uani 1 1 d .
O1 O 0.0141(10) 0.2573(6) 0.1635(15) 0.087(4) Uani 1 1 d .
O2 O 0.1326(9) 0.3457(7) -0.0050(13) 0.078(3) Uani 1 1 d .
C1 C 0.1478(14) 0.3112(11) 0.475(2) 0.073(5) Uani 1 1 d .
C2 C 0.189(2) 0.2470(11) 0.439(2) 0.101(8) Uani 1 1 d .
H2A H 0.1565 0.2035 0.4630 0.121 Uiso 1 1 calc R
C3 C 0.2838(19) 0.2463(17) 0.363(2) 0.114(9) Uani 1 1 d .
H3A H 0.3127 0.2017 0.3380 0.137 Uiso 1 1 calc R
C4 C 0.3304(17) 0.3075(13) 0.327(3) 0.097(7) Uani 1 1 d .
H4A H 0.3909 0.3056 0.2766 0.116 Uiso 1 1 calc R
C5 C 0.2932(13) 0.3674(10) 0.362(2) 0.070(4) Uani 1 1 d .
H5A H 0.3289 0.4089 0.3349 0.085 Uiso 1 1 calc R
C6 C 0.2023(11) 0.3789(9) 0.4378(16) 0.059(4) Uani 1 1 d .
C7 C 0.1479(11) 0.4383(8) 0.4926(18) 0.055(4) Uani 1 1 d .
C8 C 0.0650(13) 0.4132(8) 0.5620(18) 0.063(4) Uani 1 1 d .
H8A H 0.0224 0.4434 0.6317 0.076 Uiso 1 1 calc R
C9 C 0.0571(14) 0.3358(13) 0.5518(19) 0.095(6) Uani 1 1 d .
H9A H 0.0108 0.3052 0.6131 0.114 Uiso 1 1 calc R
C10 C 0.1783(12) 0.5174(11) 0.467(2) 0.078(5) Uani 1 1 d .
H10A H 0.1481 0.5468 0.5541 0.094 Uiso 1 1 calc R
H10B H 0.2477 0.5207 0.4829 0.094 Uiso 1 1 calc R
C11 C 0.1535(10) 0.5500(8) 0.2989(17) 0.056(3) Uani 1 1 d .
C12 C 0.1726(11) 0.6171(9) 0.240(2) 0.080(4) Uani 1 1 d .
H12A H 0.1996 0.6557 0.2997 0.096 Uiso 1 1 calc R
C13 C 0.1442(12) 0.6184(10) 0.069(2) 0.072(4) Uani 1 1 d .
H13A H 0.1488 0.6572 -0.0063 0.086 Uiso 1 1 calc R
C14 C 0.1085(12) 0.5502(9) 0.0386(17) 0.062(4) Uani 1 1 d .
H14A H 0.0854 0.5349 -0.0654 0.075 Uiso 1 1 calc R
C15 C -0.0521(18) 0.2048(15) 0.244(4) 0.173(13) Uani 1 1 d .
H15A H -0.0441 0.1576 0.1932 0.259 Uiso 1 1 calc R
H15B H -0.1177 0.2209 0.2289 0.259 Uiso 1 1 calc R
H15C H -0.0378 0.2017 0.3618 0.259 Uiso 1 1 calc R
C16 C 0.0493(19) 0.2370(14) -0.004(3) 0.117(8) Uani 1 1 d .
H16A H 0.0584 0.1845 -0.0093 0.140 Uiso 1 1 calc R
H16B H 0.0011 0.2502 -0.0877 0.140 Uiso 1 1 calc R
C17 C 0.136(2) 0.2714(13) -0.043(2) 0.110(8) Uani 1 1 d .
H17A H 0.1495 0.2652 -0.1619 0.132 Uiso 1 1 calc R
H17B H 0.1879 0.2486 0.0198 0.132 Uiso 1 1 calc R
C18 C 0.2101(13) 0.3854(12) -0.077(2) 0.096(6) Uani 1 1 d .
H18A H 0.2372 0.3580 -0.1684 0.144 Uiso 1 1 calc R
H18B H 0.2589 0.3937 0.0069 0.144 Uiso 1 1 calc R
H18C H 0.1867 0.4315 -0.1178 0.144 Uiso 1 1 calc R

loop_
_atom_site_aniso_label
_atom_site_aniso_U_11
_atom_site_aniso_U_22
_atom_site_aniso_U_33
_atom_site_aniso_U_23
_atom_site_aniso_U_13
_atom_site_aniso_U_12
Yb1 0.0555(3) 0.0588(3) 0.0426(3) -0.0001(3) -0.0059(3) 0.0011(3)
N1 0.057(7) 0.064(7) 0.041(5) 0.004(5) 0.000(6) 0.011(6)
O1 0.101(9) 0.077(7) 0.084(8) -0.005(6) -0.021(7) -0.006(7)
O2 0.081(8) 0.096(9) 0.057(6) -0.009(6) 0.000(6) 0.025(7)
C1 0.089(14) 0.085(14) 0.045(8) 0.003(8) -0.012(8) 0.020(11)
C2 0.16(2) 0.068(12) 0.072(12) 0.032(10) -0.041(14) 0.007(14)
C3 0.11(2) 0.17(2) 0.065(12) -0.015(14) -0.023(12) 0.088(19)
C4 0.094(15) 0.104(16) 0.093(14) 0.026(12) 0.007(11) 0.031(14)
C5 0.072(11) 0.072(12) 0.068(10) 0.013(8) -0.003(8) 0.006(9)
C6 0.058(9) 0.075(11) 0.044(7) 0.010(7) -0.016(6) 0.003(9)
C7 0.048(9) 0.066(10) 0.050(8) 0.003(7) -0.013(7) 0.003(8)
C8 0.081(12) 0.062(9) 0.047(8) 0.006(6) -0.006(7) 0.013(8)
C9 0.079(13) 0.160(19) 0.046(8) 0.043(11) -0.006(8) -0.002(14)
C10 0.049(9) 0.114(15) 0.072(11) -0.019(10) -0.010(9) 0.024(11)
C11 0.053(8) 0.063(9) 0.053(8) -0.002(7) -0.002(6) 0.000(7)
C12 0.072(9) 0.077(10) 0.092(12) -0.018(12) 0.012(10) -0.027(8)
C13 0.066(10) 0.077(12) 0.072(10) 0.023(9) 0.019(7) -0.002(10)
C14 0.065(10) 0.083(11) 0.040(8) -0.004(7) 0.014(7) -0.005(9)
C15 0.13(2) 0.17(2) 0.22(3) -0.06(2) -0.02(3) -0.069(19)
C16 0.12(2) 0.120(18) 0.110(17) -0.035(13) -0.013(17) -0.030(18)
C17 0.16(3) 0.105(17) 0.061(12) -0.012(11) -0.003(13) 0.058(18)
C18 0.086(13) 0.128(16) 0.074(11) -0.015(13) 0.025(9) 0.015(14)

loop_
_atom_type_symbol
_atom_type_description
_atom_type_scat_dispersion_real
_atom_type_scat_dispersion_imag
_atom_type_scat_source
C C 0.0033 0.0016 'International Tables Vol C Tables 4.2.6.8 and 6.1.1.4'
H H 0.0000 0.0000 'International Tables Vol C Tables 4.2.6.8 and 6.1.1.4'
N N 0.0061 0.0033 'International Tables Vol C Tables 4.2.6.8 and 6.1.1.4'
O O 0.0106 0.0060 'International Tables Vol C Tables 4.2.6.8 and 6.1.1.4'
Yb Yb -0.3850 5.5486 'International Tables Vol C Tables 4.2.6.8 and 6.1.1.4'

loop_
_geom_angle_atom_site_label_1
_geom_angle_atom_site_label_2
_geom_angle_atom_site_label_3
_geom_angle
_geom_angle_site_symmetry_1
_geom_angle_site_symmetry_3
N1 Yb1 O2 84.6(4) . .
N1 Yb1 O1 149.7(4) . .
O2 Yb1 O1 65.1(4) . .
N1 Yb1 C8 88.3(4) . .
O2 Yb1 C8 135.6(4) . .
O1 Yb1 C8 113.1(4) . .
N1 Yb1 C9 116.1(5) . .
O2 Yb1 C9 122.3(5) . .
O1 Yb1 C9 82.7(6) . .
C8 Yb1 C9 30.4(5) . .
N1 Yb1 C14 81.2(4) . 2_565
O2 Yb1 C14 95.5(4) . 2_565
O1 Yb1 C14 100.7(4) . 2_565
C8 Yb1 C14 126.6(5) . 2_565
C9 Yb1 C14 138.5(5) . 2_565
N1 Yb1 C7 66.8(4) . .
O2 Yb1 C7 111.7(5) . .
O1 Yb1 C7 123.3(4) . .
C8 Yb1 C7 28.8(4) . .
C9 Yb1 C7 49.8(6) . .
C14 Yb1 C7 134.7(5) 2_565 .
N1 Yb1 N1 71.4(4) . 2_565
O2 Yb1 N1 119.3(3) . 2_565
O1 Yb1 N1 122.5(4) . 2_565
C8 Yb1 N1 99.3(4) . 2_565
C9 Yb1 N1 118.4(5) . 2_565
C14 Yb1 N1 27.9(4) 2_565 2_565
C7 Yb1 N1 108.3(4) . 2_565
N1 Yb1 C13 109.6(5) . 2_565
O2 Yb1 C13 96.4(4) . 2_565
O1 Yb1 C13 75.5(5) . 2_565
C8 Yb1 C13 127.0(5) . 2_565
C9 Yb1 C13 121.1(6) . 2_565
C14 Yb1 C13 28.5(5) 2_565 2_565
C7 Yb1 C13 150.7(5) . 2_565
N1 Yb1 C13 47.3(4) 2_565 2_565
N1 Yb1 C6 79.3(4) . .
O2 Yb1 C6 88.2(4) . .
O1 Yb1 C6 98.9(4) . .
C8 Yb1 C6 47.5(5) . .
C9 Yb1 C6 49.6(5) . .
C14 Yb1 C6 159.7(4) 2_565 .
C7 Yb1 C6 28.8(4) . .
N1 Yb1 C6 136.6(4) 2_565 .
C13 Yb1 C6 170.2(5) 2_565 .
N1 Yb1 C1 109.3(5) . .
O2 Yb1 C1 93.1(5) . .
O1 Yb1 C1 74.2(5) . .
C8 Yb1 C1 48.8(5) . .
C9 Yb1 C1 30.3(5) . .
C14 Yb1 C1 167.1(5) 2_565 .
C7 Yb1 C1 49.0(5) . .
N1 Yb1 C1 147.2(4) 2_565 .
C13 Yb1 C1 140.6(6) 2_565 .
C6 Yb1 C1 30.1(5) . .
N1 Yb1 C12 117.9(4) . 2_565
O2 Yb1 C12 123.5(5) . 2_565
O1 Yb1 C12 81.5(5) . 2_565
C8 Yb1 C12 98.4(5) . 2_565
C9 Yb1 C12 94.8(5) . 2_565
C14 Yb1 C12 46.1(5) 2_565 2_565
C7 Yb1 C12 124.8(5) . 2_565
N1 Yb1 C12 46.5(4) 2_565 2_565
C13 Yb1 C12 28.9(5) 2_565 2_565
C6 Yb1 C12 143.4(5) . 2_565
C1 Yb1 C12 121.0(5) . 2_565
C14 N1 C11 105.3(12) . .
C14 N1 Yb1 131.0(10) . .
C11 N1 Yb1 123.0(8) . .
C14 N1 Yb1 74.1(8) . 2_565
C11 N1 Yb1 79.3(7) . 2_565
Yb1 N1 Yb1 104.9(4) . 2_565
C16 O1 C15 115.8(17) . .
C16 O1 Yb1 114.1(12) . .
C15 O1 Yb1 127.3(14) . .
C17 O2 C18 112.9(17) . .
C17 O2 Yb1 120.0(13) . .
C18 O2 Yb1 124.2(11) . .
C2 C1 C9 136(2) . .
C2 C1 C6 118.7(19) . .
C9 C1 C6 105.2(16) . .
C2 C1 Yb1 121.8(11) . .
C9 C1 Yb1 70.1(9) . .
C6 C1 Yb1 74.2(8) . .
C1 C2 C3 119(2) . .
C4 C3 C2 122(2) . .
C5 C4 C3 120(2) . .
C4 C5 C6 126.5(19) . .
C7 C6 C5 137.0(16) . .
C7 C6 C1 108.4(14) . .
C5 C6 C1 114.5(15) . .
C7 C6 Yb1 71.7(8) . .
C5 C6 Yb1 119.5(9) . .
C1 C6 Yb1 75.7(8) . .
C8 C7 C6 108.7(14) . .
C8 C7 C10 127.7(15) . .
C6 C7 C10 123.6(14) . .
C8 C7 Yb1 73.2(9) . .
C6 C7 Yb1 79.5(8) . .
C10 C7 Yb1 111.7(9) . .
C7 C8 C9 112.3(16) . .
C7 C8 Yb1 78.0(9) . .
C9 C8 Yb1 76.7(9) . .
C8 C9 C1 105.3(17) . .
C8 C9 Yb1 72.9(9) . .
C1 C9 Yb1 79.7(9) . .
C11 C10 C7 115.6(13) . .
C12 C11 N1 110.2(13) . .
C12 C11 C10 129.1(15) . .
N1 C11 C10 120.5(13) . .
C12 C11 Yb1 76.1(9) . 2_565
N1 C11 Yb1 72.5(7) . 2_565
C10 C11 Yb1 121.4(10) . 2_565
C11 C12 C13 107.3(14) . .
C11 C12 Yb1 76.9(8) . 2_565
C13 C12 Yb1 72.9(9) . 2_565
C14 C13 C12 104.8(14) . .
C14 C13 Yb1 73.6(9) . 2_565
C12 C13 Yb1 78.3(9) . 2_565
N1 C14 C13 112.4(14) . .
N1 C14 Yb1 78.0(8) . 2_565
C13 C14 Yb1 77.9(9) . 2_565
C17 C16 O1 111.9(18) . .
C16 C17 O2 112(2) . .

loop_
_geom_bond_atom_site_label_1
_geom_bond_atom_site_label_2
_geom_bond_distance
_geom_bond_site_symmetry_2
Yb1 N1 2.456(12) .
Yb1 O2 2.460(11) .
Yb1 O1 2.490(11) .
Yb1 C8 2.686(14) .
Yb1 C9 2.734(14) .
Yb1 C14 2.743(14) 2_565
Yb1 C7 2.743(14) .
Yb1 N1 2.790(11) 2_565
Yb1 C13 2.796(15) 2_565
Yb1 C6 2.841(13) .
Yb1 C1 2.861(17) .
Yb1 C12 2.865(15) 2_565
N1 C14 1.336(17) .
N1 C11 1.383(17) .
N1 Yb1 2.790(11) 2_565
O1 C16 1.47(3) .
O1 C15 1.47(3) .
O2 C17 1.39(2) .
O2 C18 1.41(2) .
C1 C2 1.33(3) .
C1 C9 1.47(2) .
C1 C6 1.48(2) .
C2 C3 1.45(3) .
C3 C4 1.32(3) .
C4 C5 1.24(2) .
C5 C6 1.41(2) .
C6 C7 1.39(2) .
C7 C8 1.35(2) .
C7 C10 1.52(2) .
C8 C9 1.42(2) .
C10 C11 1.50(2) .
C11 C12 1.34(2) .
C11 Yb1 2.875(14) 2_565
C12 C13 1.41(2) .
C12 Yb1 2.865(15) 2_565
C13 C14 1.36(2) .
C13 Yb1 2.796(15) 2_565
C14 Yb1 2.743(14) 2_565
C16 C17 1.39(3) .
